data_4067231
loop_
_publ_author_name
'Hosokawa, Satomi'
'Ito, Jun-ichi'
'Nishiyama, Hisao'

_publ_section_title
;
 A Chiral Iron Complex Containing a Bis(oxazolinyl)phenyl Ligand:
 Preparation and Asymmetric Hydrosilylation of Ketones
;
_journal_issue 22
_journal_name_full Organometallics
_journal_page_first 5773
_journal_paper_doi 10.1021/om1009186
_journal_volume 29
_journal_year 2010
_chemical_formula_sum 'C19 H21 Br Cl2 Fe N2 O4'
_chemical_formula_weight 548.04
_chemical_name_systematic
; 
 ? 
;
_space_group_IT_number 2
_symmetry_cell_setting triclinic
_symmetry_space_group_name_Hall '-P 1'
_symmetry_space_group_name_H-M 'P -1'
_atom_sites_solution_hydrogens geom
_atom_sites_solution_primary direct
_atom_sites_solution_secondary difmap
_audit_creation_method SHELXL-97
_cell_angle_alpha 69.062(5)
_cell_angle_beta 82.751(5)
_cell_angle_gamma 69.821(5)
_cell_formula_units_Z 2
_cell_length_a 8.555(2)
_cell_length_b 11.224(3)
_cell_length_c 12.970(3)
_cell_measurement_reflns_used 4393
_cell_measurement_temperature 143(2)
_cell_measurement_theta_max 27.48
_cell_measurement_theta_min 2.70
_cell_volume 1091.8(5)
_computing_cell_refinement 'Bruker SMART'
_computing_data_collection 'Bruker SMART'
_computing_data_reduction 'Bruker SAINT'
_computing_molecular_graphics 'Bruker SHELXTL'
_computing_publication_material 'Bruker SHELXTL'
_computing_structure_refinement 'SHELXL-97 (Sheldrick, 1997)'
_computing_structure_solution 'SHELXS-97 (Sheldrick, 1990)'
_diffrn_ambient_temperature 143(2)
_diffrn_detector_area_resol_mean 8.366
_diffrn_measured_fraction_theta_full 0.988
_diffrn_measured_fraction_theta_max 0.988
_diffrn_measurement_device_type 'CCD area detector'
_diffrn_measurement_method 'phi and omega scans'
_diffrn_radiation_monochromator graphite
_diffrn_radiation_source 'fine-focus sealed tube'
_diffrn_radiation_type MoK\a
_diffrn_radiation_wavelength 0.71073
_diffrn_reflns_av_R_equivalents 0.0251
_diffrn_reflns_av_sigmaI/netI 0.0418
_diffrn_reflns_limit_h_max 11
_diffrn_reflns_limit_h_min -10
_diffrn_reflns_limit_k_max 14
_diffrn_reflns_limit_k_min -13
_diffrn_reflns_limit_l_max 15
_diffrn_reflns_limit_l_min -16
_diffrn_reflns_number 7847
_diffrn_reflns_theta_full 27.61
_diffrn_reflns_theta_max 27.61
_diffrn_reflns_theta_min 1.68
_exptl_absorpt_coefficient_mu 2.793
_exptl_absorpt_correction_T_max 1.000000
_exptl_absorpt_correction_T_min 0.723331
_exptl_absorpt_correction_type empirical
_exptl_crystal_colour red
_exptl_crystal_density_diffrn 1.667
_exptl_crystal_density_method 'not measured'
_exptl_crystal_description prism
_exptl_crystal_F_000 552
_exptl_crystal_size_max 0.50
_exptl_crystal_size_mid 0.40
_exptl_crystal_size_min 0.20
_refine_diff_density_max 0.988
_refine_diff_density_min -0.379
_refine_diff_density_rms 0.097
_refine_ls_extinction_method none
_refine_ls_goodness_of_fit_ref 1.060
_refine_ls_hydrogen_treatment constr
_refine_ls_matrix_type full
_refine_ls_number_parameters 266
_refine_ls_number_reflns 4993
_refine_ls_number_restraints 0
_refine_ls_restrained_S_all 1.060
_refine_ls_R_factor_all 0.0370
_refine_ls_R_factor_gt 0.0333
_refine_ls_shift/su_max 0.001
_refine_ls_shift/su_mean 0.000
_refine_ls_structure_factor_coef Fsqd
_refine_ls_weighting_details 'calc w=1/[\s^2^(Fo^2^)+(0.0513P)^2^+0.2788P] where P=(Fo^2^+2Fc^2^)/3'
_refine_ls_weighting_scheme calc
_refine_ls_wR_factor_gt 0.0881
_refine_ls_wR_factor_ref 0.0901
_reflns_number_gt 4485
_reflns_number_total 4993
_reflns_threshold_expression >2sigma(I)
_cod_data_source_file om1009186_si_002.cif
_cod_data_source_block complex_2a
_cod_depositor_comments
;
The following automatic conversions were performed:

'_symmetry_cell_setting' value 'Triclinic' changed to 'triclinic'
according to /home/saulius/struct/CIF-dictionaries/cif_core.dic
dictionary named 'cif_core.dic' version 2.4.1 from
2010-06-29.

'_exptl_absorpt_correction_type' value 'Empirical'
changed to 'empirical' according to
/home/saulius/struct/CIF-dictionaries/cif_core.dic dictionary named
'cif_core.dic' version 2.4.1 from 2010-06-29.

Automatic conversion script
Id: cif_fix_values 1715 2011-07-08 13:25:40Z adriana 
;
_cod_original_sg_symbol_H-M P-1
_cod_database_code 4067231

loop_
_symmetry_equiv_pos_as_xyz
'x, y, z'
'-x, -y, -z'

loop_
_atom_site_label
_atom_site_type_symbol
_atom_site_fract_x
_atom_site_fract_y
_atom_site_fract_z
_atom_site_U_iso_or_equiv
_atom_site_adp_type
_atom_site_occupancy
_atom_site_symmetry_multiplicity
_atom_site_calc_flag
_atom_site_refinement_flags
Br1 Br 0.82154(2) 0.39333(2) 0.331615(17) 0.02246(8) Uani 1 1 d .
C1 C 0.7039(3) 0.1442(2) 0.38399(17) 0.0193(4) Uani 1 1 d .
C2 C 0.8433(3) 0.0329(2) 0.38788(17) 0.0204(4) Uani 1 1 d .
C3 C 0.8793(3) -0.0811(2) 0.48327(19) 0.0265(5) Uani 1 1 d .
H3 H 0.9747 -0.1575 0.4865 0.032 Uiso 1 1 calc R
C4 C 0.7724(3) -0.0801(2) 0.57307(19) 0.0285(5) Uani 1 1 d .
H4 H 0.7950 -0.1576 0.6379 0.034 Uiso 1 1 calc R
C5 C 0.6327(3) 0.0314(2) 0.57096(18) 0.0267(5) Uani 1 1 d .
H5 H 0.5617 0.0306 0.6336 0.032 Uiso 1 1 calc R
C6 C 0.5993(3) 0.1445(2) 0.47466(17) 0.0213(4) Uani 1 1 d .
C7 C 0.9314(2) 0.0642(2) 0.28407(18) 0.0209(4) Uani 1 1 d .
C8 C 0.9737(3) 0.1861(2) 0.10853(19) 0.0245(4) Uani 1 1 d .
C9 C 1.1249(3) 0.0571(3) 0.1528(2) 0.0306(5) Uani 1 1 d .
H9A H 1.1559 0.0058 0.1009 0.037 Uiso 1 1 calc R
H9B H 1.2221 0.0804 0.1629 0.037 Uiso 1 1 calc R
C10 C 1.0261(3) 0.3125(3) 0.0642(2) 0.0358(6) Uani 1 1 d .
H10A H 0.9288 0.3917 0.0339 0.054 Uiso 1 1 calc R
H10B H 1.1099 0.3041 0.0060 0.054 Uiso 1 1 calc R
H10C H 1.0734 0.3228 0.1243 0.054 Uiso 1 1 calc R
C11 C 0.8740(3) 0.1769(3) 0.02326(19) 0.0306(5) Uani 1 1 d .
H11A H 0.8413 0.0955 0.0548 0.046 Uiso 1 1 calc R
H11B H 0.9428 0.1728 -0.0426 0.046 Uiso 1 1 calc R
H11C H 0.7741 0.2565 0.0029 0.046 Uiso 1 1 calc R
C12 C 0.4648(3) 0.2722(2) 0.44590(17) 0.0212(4) Uani 1 1 d .
C13 C 0.3119(3) 0.4790(2) 0.33675(19) 0.0235(4) Uani 1 1 d .
C14 C 0.2098(3) 0.5030(3) 0.2386(2) 0.0325(5) Uani 1 1 d .
H14A H 0.2730 0.5275 0.1702 0.049 Uiso 1 1 calc R
H14B H 0.1049 0.5763 0.2353 0.049 Uiso 1 1 calc R
H14C H 0.1861 0.4205 0.2472 0.049 Uiso 1 1 calc R
C15 C 0.3606(3) 0.6017(3) 0.3248(3) 0.0407(7) Uani 1 1 d .
H15A H 0.4322 0.5806 0.3866 0.061 Uiso 1 1 calc R
H15B H 0.2600 0.6775 0.3250 0.061 Uiso 1 1 calc R
H15C H 0.4209 0.6260 0.2551 0.061 Uiso 1 1 calc R
C16 C 0.2220(3) 0.4328(3) 0.4473(2) 0.0308(5) Uani 1 1 d .
H16A H 0.1942 0.5005 0.4848 0.037 Uiso 1 1 calc R
H16B H 0.1179 0.4202 0.4348 0.037 Uiso 1 1 calc R
C17 C 0.5401(3) 0.2296(2) 0.20099(17) 0.0217(4) Uani 1 1 d .
C18 C 0.6217(3) 0.4564(2) 0.13128(18) 0.0227(4) Uani 1 1 d .
Fe1 Fe 0.65700(3) 0.30173(3) 0.25242(2) 0.01561(9) Uani 1 1 d .
N1 N 0.8718(2) 0.18177(18) 0.21052(14) 0.0195(3) Uani 1 1 d .
N2 N 0.4640(2) 0.35883(18) 0.34886(14) 0.0190(3) Uani 1 1 d .
O1 O 1.07102(19) -0.02149(16) 0.25816(14) 0.0269(3) Uani 1 1 d .
O2 O 0.3385(2) 0.30483(17) 0.51387(13) 0.0286(4) Uani 1 1 d .
O3 O 0.4691(2) 0.18317(18) 0.17324(14) 0.0310(4) Uani 1 1 d .
O4 O 0.6009(2) 0.55199(18) 0.05682(15) 0.0387(4) Uani 1 1 d .
Cl2 Cl 0.83431(9) 0.82415(8) 0.24010(6) 0.04470(18) Uani 1 1 d .
Cl1 Cl 0.57554(10) 0.85194(9) 0.09727(6) 0.0556(2) Uani 1 1 d .
C19 C 0.6761(4) 0.7642(3) 0.2252(2) 0.0413(6) Uani 1 1 d .
H19A H 0.7253 0.6674 0.2336 0.050 Uiso 1 1 calc R
H19B H 0.5928 0.7723 0.2848 0.050 Uiso 1 1 calc R

loop_
_atom_site_aniso_label
_atom_site_aniso_U_11
_atom_site_aniso_U_22
_atom_site_aniso_U_33
_atom_site_aniso_U_23
_atom_site_aniso_U_13
_atom_site_aniso_U_12
Br1 0.02095(12) 0.02105(12) 0.02720(13) -0.00926(9) -0.00259(8) -0.00692(8)
C1 0.0212(10) 0.0196(10) 0.0192(10) -0.0047(8) -0.0026(8) -0.0098(8)
C2 0.0225(10) 0.0192(10) 0.0211(10) -0.0057(8) -0.0044(8) -0.0083(8)
C3 0.0293(11) 0.0196(10) 0.0288(12) -0.0034(9) -0.0103(9) -0.0072(9)
C4 0.0379(13) 0.0237(11) 0.0221(11) 0.0020(9) -0.0099(9) -0.0145(10)
C5 0.0356(12) 0.0302(12) 0.0178(10) -0.0039(9) 0.0001(9) -0.0193(10)
C6 0.0230(10) 0.0241(10) 0.0195(10) -0.0071(8) -0.0002(8) -0.0111(8)
C7 0.0173(9) 0.0209(10) 0.0279(11) -0.0124(8) -0.0020(8) -0.0052(8)
C8 0.0241(10) 0.0263(11) 0.0266(11) -0.0143(9) 0.0092(9) -0.0098(9)
C9 0.0242(11) 0.0339(13) 0.0359(13) -0.0187(11) 0.0059(10) -0.0070(10)
C10 0.0347(13) 0.0353(13) 0.0444(15) -0.0198(12) 0.0215(11) -0.0205(11)
C11 0.0360(13) 0.0349(13) 0.0217(11) -0.0119(10) 0.0047(9) -0.0117(10)
C12 0.0224(10) 0.0274(11) 0.0197(10) -0.0112(8) 0.0041(8) -0.0132(9)
C13 0.0151(9) 0.0236(11) 0.0312(12) -0.0117(9) 0.0031(8) -0.0042(8)
C14 0.0208(11) 0.0375(13) 0.0298(12) -0.0044(10) -0.0020(9) -0.0045(10)
C15 0.0281(12) 0.0278(13) 0.072(2) -0.0259(13) 0.0099(13) -0.0094(10)
C16 0.0209(11) 0.0390(13) 0.0324(13) -0.0181(11) 0.0075(9) -0.0061(10)
C17 0.0205(10) 0.0211(10) 0.0152(10) -0.0026(8) 0.0022(8) -0.0010(8)
C18 0.0228(10) 0.0239(11) 0.0199(10) -0.0073(9) 0.0019(8) -0.0066(8)
Fe1 0.01532(15) 0.01617(15) 0.01475(15) -0.00469(11) 0.00038(11) -0.00508(11)
N1 0.0182(8) 0.0214(9) 0.0202(9) -0.0098(7) 0.0025(7) -0.0059(7)
N2 0.0154(8) 0.0210(8) 0.0214(9) -0.0088(7) 0.0025(6) -0.0059(7)
O1 0.0204(7) 0.0224(8) 0.0375(9) -0.0144(7) 0.0006(6) -0.0023(6)
O2 0.0279(8) 0.0336(9) 0.0251(8) -0.0127(7) 0.0118(6) -0.0122(7)
O3 0.0343(9) 0.0325(9) 0.0286(9) -0.0088(7) 0.0015(7) -0.0159(8)
O4 0.0470(11) 0.0303(10) 0.0284(9) 0.0029(8) -0.0027(8) -0.0123(8)
Cl2 0.0513(4) 0.0495(4) 0.0493(4) -0.0263(3) 0.0168(3) -0.0313(3)
Cl1 0.0532(4) 0.0556(5) 0.0370(4) -0.0009(3) -0.0075(3) -0.0052(4)
C19 0.0591(18) 0.0377(15) 0.0306(14) -0.0027(11) -0.0044(12) -0.0275(13)

loop_
_atom_type_symbol
_atom_type_description
_atom_type_scat_dispersion_real
_atom_type_scat_dispersion_imag
_atom_type_scat_source
C C 0.0033 0.0016 'International Tables Vol C Tables 4.2.6.8 and 6.1.1.4'
H H 0.0000 0.0000 'International Tables Vol C Tables 4.2.6.8 and 6.1.1.4'
N N 0.0061 0.0033 'International Tables Vol C Tables 4.2.6.8 and 6.1.1.4'
O O 0.0106 0.0060 'International Tables Vol C Tables 4.2.6.8 and 6.1.1.4'
Fe Fe 0.3463 0.8444 'International Tables Vol C Tables 4.2.6.8 and 6.1.1.4'
Br Br -0.2901 2.4595 'International Tables Vol C Tables 4.2.6.8 and 6.1.1.4'
Cl Cl 0.1484 0.1585 'International Tables Vol C Tables 4.2.6.8 and 6.1.1.4'

loop_
_geom_angle_atom_site_label_1
_geom_angle_atom_site_label_2
_geom_angle_atom_site_label_3
_geom_angle
C6 C1 C2 120.59(19)
C6 C1 Fe1 119.43(16)
C2 C1 Fe1 119.97(16)
C1 C2 C3 120.4(2)
C1 C2 C7 108.01(18)
C3 C2 C7 131.6(2)
C4 C3 C2 118.4(2)
C3 C4 C5 121.9(2)
C4 C5 C6 118.6(2)
C1 C6 C5 120.0(2)
C1 C6 C12 108.13(18)
C5 C6 C12 131.8(2)
N1 C7 O1 117.4(2)
N1 C7 C2 118.30(18)
O1 C7 C2 124.33(19)
N1 C8 C10 111.62(18)
N1 C8 C11 108.45(18)
C10 C8 C11 111.8(2)
N1 C8 C9 100.66(18)
C10 C8 C9 111.5(2)
C11 C8 C9 112.30(19)
O1 C9 C8 105.52(17)
N2 C12 O2 117.5(2)
N2 C12 C6 118.53(19)
O2 C12 C6 123.94(19)
N2 C13 C15 110.13(18)
N2 C13 C14 109.73(18)
C15 C13 C14 111.8(2)
N2 C13 C16 101.28(17)
C15 C13 C16 111.8(2)
C14 C13 C16 111.64(19)
O2 C16 C13 105.92(17)
O3 C17 Fe1 177.7(2)
O4 C18 Fe1 179.5(2)
C17 Fe1 C18 95.32(10)
C17 Fe1 C1 88.86(9)
C18 Fe1 C1 175.82(9)
C17 Fe1 N2 89.93(8)
C18 Fe1 N2 101.15(8)
C1 Fe1 N2 78.94(8)
C17 Fe1 N1 90.66(8)
C18 Fe1 N1 101.26(8)
C1 Fe1 N1 78.51(8)
N2 Fe1 N1 157.42(7)
C17 Fe1 Br1 177.48(7)
C18 Fe1 Br1 87.20(7)
C1 Fe1 Br1 88.62(6)
N2 Fe1 Br1 89.45(5)
N1 Fe1 Br1 88.98(5)
C7 N1 C8 108.53(17)
C7 N1 Fe1 115.16(15)
C8 N1 Fe1 135.80(14)
C12 N2 C13 109.02(17)
C12 N2 Fe1 114.92(14)
C13 N2 Fe1 136.05(14)
C7 O1 C9 105.15(17)
C12 O2 C16 105.57(17)
Cl1 C19 Cl2 112.80(15)

loop_
_geom_bond_atom_site_label_1
_geom_bond_atom_site_label_2
_geom_bond_distance
Br1 Fe1 2.4924(5)
C1 C6 1.385(3)
C1 C2 1.388(3)
C1 Fe1 1.930(2)
C2 C3 1.398(3)
C2 C7 1.447(3)
C3 C4 1.388(3)
C4 C5 1.395(3)
C5 C6 1.400(3)
C6 C12 1.451(3)
C7 N1 1.292(3)
C7 O1 1.342(3)
C8 N1 1.485(3)
C8 C10 1.529(3)
C8 C11 1.530(3)
C8 C9 1.550(3)
C9 O1 1.455(3)
C12 N2 1.286(3)
C12 O2 1.340(3)
C13 N2 1.492(3)
C13 C15 1.523(3)
C13 C14 1.527(3)
C13 C16 1.543(3)
C16 O2 1.465(3)
C17 O3 1.086(3)
C17 Fe1 1.792(2)
C18 O4 1.134(3)
C18 Fe1 1.839(2)
Fe1 N2 2.0060(18)
Fe1 N1 2.0122(17)
Cl2 C19 1.764(3)
Cl1 C19 1.752(3)
